data_4314908
loop_
_publ_author_name
'Fabrice Pointillart'
'Thomas Cauchy'
'Yann Le Gal'
'St\'ephane Golhen'
'Olivier Cador'
'Lahc\`ene Ouahab'

_publ_contact_author_address
;Organom\'etalliques et Mat\'eriaux Mol\'eculaires
UMR 6226 CNRS-UR1 Sciences Chimiques de Rennes
Universit\'e de Rennes 1
35042, Rennes Cedex
France
;
_publ_contact_author_email lacene.ouahab@univ-rennes1.fr
_publ_contact_author_fax '+33(0)2 23 23 68 40'
_publ_contact_author_name Ouahab
_publ_contact_author_phone '+33(0)2 23 23 56 59'
_publ_section_title
;
 Experimental and Theoretical Studies on Photophysical Properties: Tuning
 Redox-Active Amido-Tetrathiafulvalene Derivatives in Paramagnetic
 Coordination Complexes
;
_journal_name_full 'Inorganic Chemistry'
_journal_page_first 1947
_journal_page_last 1960
_journal_paper_doi 10.1021/ic9023426
_journal_volume 49
_journal_year 2010
_chemical_formula_sum 'C32 H16 Cu F12 N6 O6 S8'
_chemical_formula_weight 1128.53
_chemical_name_systematic
;
 ?
;
_space_group_IT_number 2
_symmetry_cell_setting triclinic
_symmetry_space_group_name_Hall '-P 1'
_symmetry_space_group_name_H-M 'P -1'
_atom_sites_solution_hydrogens geom
_atom_sites_solution_primary direct
_atom_sites_solution_secondary difmap
_audit_creation_method SHELXL-97
_cell_angle_alpha 90.436(5)
_cell_angle_beta 111.043(8)
_cell_angle_gamma 99.410(8)
_cell_formula_units_Z 1
_cell_length_a 9.0330(10)
_cell_length_b 9.7994(17)
_cell_length_c 12.562(2)
_cell_measurement_reflns_used 3203
_cell_measurement_temperature 293(2)
_cell_measurement_theta_max 26.373
_cell_measurement_theta_min 0.998
_cell_volume 1021.2(3)
_computing_cell_refinement 'HKL Scalepack (Otwinowski & Minor 1997)'
_computing_data_collection 'Collect (Bruker AXS BV, 1997-2004)'
_computing_data_reduction 'HKL Denzo and Scalepack (Otwinowski & Minor 1997)'
_computing_structure_refinement 'SHELXL-97 (Sheldrick, 1997)'
_computing_structure_solution 'SIR97 (Altomare al, 1999)'
_diffrn_ambient_temperature 293(2)
_diffrn_detector_area_resol_mean 9
_diffrn_measured_fraction_theta_full 0.921
_diffrn_measured_fraction_theta_max 0.921
_diffrn_measurement_device_type KappaCCD
_diffrn_measurement_method CCD
_diffrn_radiation_monochromator graphite
_diffrn_radiation_source 'fine-focus sealed tube'
_diffrn_radiation_type MoK\a
_diffrn_radiation_wavelength 0.71073
_diffrn_reflns_av_R_equivalents 0.0676
_diffrn_reflns_av_sigmaI/netI 0.1040
_diffrn_reflns_limit_h_max 10
_diffrn_reflns_limit_h_min -10
_diffrn_reflns_limit_k_max 12
_diffrn_reflns_limit_k_min -11
_diffrn_reflns_limit_l_max 15
_diffrn_reflns_limit_l_min -15
_diffrn_reflns_number 6258
_diffrn_reflns_theta_full 26.41
_diffrn_reflns_theta_max 26.41
_diffrn_reflns_theta_min 2.83
_exptl_absorpt_coefficient_mu 1.052
_exptl_absorpt_correction_type none
_exptl_crystal_colour red
_exptl_crystal_density_diffrn 1.835
_exptl_crystal_density_method 'not measured'
_exptl_crystal_description needle
_exptl_crystal_F_000 563
_exptl_crystal_size_max 0.12
_exptl_crystal_size_mid 0.09
_exptl_crystal_size_min 0.08
_refine_diff_density_max 0.385
_refine_diff_density_min -0.335
_refine_diff_density_rms 0.073
_refine_ls_extinction_method none
_refine_ls_goodness_of_fit_ref 1.015
_refine_ls_hydrogen_treatment constr
_refine_ls_matrix_type full
_refine_ls_number_parameters 295
_refine_ls_number_reflns 3867
_refine_ls_number_restraints 0
_refine_ls_restrained_S_all 1.015
_refine_ls_R_factor_all 0.1297
_refine_ls_R_factor_gt 0.0594
_refine_ls_shift/su_max 0.000
_refine_ls_shift/su_mean 0.000
_refine_ls_structure_factor_coef Fsqd
_refine_ls_weighting_details 'calc w=1/[\s^2^(Fo^2^)+(0.0536P)^2^+0.0092P] where P=(Fo^2^+2Fc^2^)/3'
_refine_ls_weighting_scheme calc
_refine_ls_wR_factor_gt 0.1193
_refine_ls_wR_factor_ref 0.1462
_reflns_number_gt 2110
_reflns_number_total 3867
_reflns_threshold_expression >2sigma(I)
_cod_data_source_file ic9023426_si_002_5.cif
_cod_data_source_block 8
_cod_database_code 4314908

loop_
_symmetry_equiv_pos_as_xyz
'x, y, z'
'-x, -y, -z'

loop_
_atom_site_label
_atom_site_type_symbol
_atom_site_fract_x
_atom_site_fract_y
_atom_site_fract_z
_atom_site_U_iso_or_equiv
_atom_site_adp_type
_atom_site_occupancy
_atom_site_symmetry_multiplicity
_atom_site_calc_flag
_atom_site_refinement_flags
_atom_site_disorder_assembly
_atom_site_disorder_group
C1 C 0.7889(7) 0.3239(8) 0.0024(6) 0.071(2) Uani 1 1 d . . .
H1 H 0.8488 0.3808 -0.0322 0.085 Uiso 1 1 calc R . .
C2 C 0.8213(8) 0.1994(8) 0.0325(6) 0.071(2) Uani 1 1 d . . .
H2 H 0.9048 0.1663 0.0198 0.086 Uiso 1 1 calc R . .
C3 C 0.5933(6) 0.2309(6) 0.1010(5) 0.0488(14) Uani 1 1 d . . .
C4 C 0.4857(7) 0.2170(6) 0.1538(5) 0.0476(14) Uani 1 1 d . . .
C5 C 0.3182(6) 0.1351(6) 0.2735(5) 0.0525(15) Uani 1 1 d . . .
H5 H 0.2741 0.0845 0.3207 0.063 Uiso 1 1 calc R . .
C6 C 0.2840(6) 0.2594(6) 0.2461(5) 0.0455(13) Uani 1 1 d . . .
C7 C 0.1733(6) 0.3378(6) 0.2754(5) 0.0471(14) Uani 1 1 d . . .
C8 C -0.0313(6) 0.3078(6) 0.3661(4) 0.0440(13) Uani 1 1 d . . .
C9 C -0.0841(6) 0.4342(7) 0.3417(5) 0.0577(16) Uani 1 1 d . . .
H9 H -0.0409 0.4946 0.2994 0.069 Uiso 1 1 calc R . .
C10 C -0.2530(7) 0.3790(7) 0.4383(6) 0.0626(17) Uani 1 1 d . . .
H10 H -0.3302 0.4007 0.4653 0.075 Uiso 1 1 calc R . .
C11 C -0.2022(7) 0.2555(6) 0.4612(5) 0.0552(16) Uani 1 1 d . . .
H11 H -0.2474 0.1945 0.5022 0.066 Uiso 1 1 calc R . .
C12 C 0.0528(7) 0.1924(7) 0.8159(5) 0.0567(16) Uani 1 1 d . . .
C13 C 0.1009(6) 0.1473(5) 0.7176(4) 0.0392(12) Uani 1 1 d . . .
C14 C 0.2472(6) 0.2076(6) 0.7135(5) 0.0492(14) Uani 1 1 d . . .
H14 H 0.3155 0.2723 0.7722 0.059 Uiso 1 1 calc R . .
C15 C 0.2966(6) 0.1759(6) 0.6261(5) 0.0405(13) Uani 1 1 d . . .
C16 C 0.4616(7) 0.2512(7) 0.6296(5) 0.0530(15) Uani 1 1 d . . .
N1 N 0.0843(5) 0.2639(5) 0.3308(4) 0.0502(12) Uani 1 1 d . . .
H1N H 0.1016 0.1811 0.3456 0.060 Uiso 1 1 calc R . .
N2 N -0.0886(5) 0.2187(5) 0.4266(4) 0.0462(11) Uani 1 1 d . . .
N3 N -0.1951(6) 0.4701(5) 0.3778(5) 0.0669(15) Uani 1 1 d . . .
O1 O 0.1636(5) 0.4535(5) 0.2478(4) 0.0770(14) Uani 1 1 d . . .
O2 O -0.0069(4) 0.0578(4) 0.6463(3) 0.0428(9) Uani 1 1 d . . .
O3 O 0.2219(4) 0.0948(4) 0.5386(3) 0.0439(9) Uani 1 1 d . . .
F1 F 0.0291(6) 0.0862(5) 0.8751(4) 0.1001(15) Uani 1 1 d . . .
F2 F 0.1507(7) 0.2899(7) 0.8826(4) 0.151(3) Uani 1 1 d . . .
F3 F -0.0869(6) 0.2324(6) 0.7761(4) 0.1140(18) Uani 1 1 d . . .
F4 F 0.5583(4) 0.3039(5) 0.7304(4) 0.0985(15) Uani 1 1 d . . .
F5 F 0.4431(4) 0.3523(4) 0.5588(4) 0.0811(12) Uani 1 1 d . . .
F6 F 0.5373(4) 0.1661(4) 0.5940(3) 0.0771(11) Uani 1 1 d . . .
S1 S 0.6322(2) 0.37702(19) 0.02960(16) 0.0697(5) Uani 1 1 d . . .
S2 S 0.70380(19) 0.10109(18) 0.09563(15) 0.0622(5) Uani 1 1 d . . .
S3 S 0.4448(2) 0.06827(17) 0.22124(15) 0.0608(5) Uani 1 1 d . . .
S4 S 0.37885(19) 0.34957(17) 0.16134(15) 0.0603(5) Uani 1 1 d . . .
Cu1 Cu 0.0000 0.0000 0.5000 0.0422(3) Uani 1 2 d S . .

loop_
_atom_site_aniso_label
_atom_site_aniso_U_11
_atom_site_aniso_U_22
_atom_site_aniso_U_33
_atom_site_aniso_U_23
_atom_site_aniso_U_13
_atom_site_aniso_U_12
C1 0.062(4) 0.087(6) 0.083(5) 0.016(4) 0.052(4) 0.007(4)
C2 0.071(4) 0.082(6) 0.086(5) 0.012(4) 0.053(4) 0.025(4)
C3 0.054(3) 0.056(4) 0.046(3) 0.009(3) 0.029(3) 0.011(3)
C4 0.060(3) 0.044(3) 0.052(4) 0.011(3) 0.035(3) 0.011(3)
C5 0.059(3) 0.050(4) 0.066(4) 0.016(3) 0.045(3) 0.007(3)
C6 0.047(3) 0.046(4) 0.052(4) 0.012(3) 0.031(3) 0.003(2)
C7 0.049(3) 0.045(4) 0.056(4) 0.010(3) 0.030(3) 0.005(3)
C8 0.040(3) 0.051(4) 0.048(3) 0.010(3) 0.023(3) 0.012(2)
C9 0.051(3) 0.062(4) 0.073(4) 0.023(3) 0.034(3) 0.018(3)
C10 0.057(4) 0.066(5) 0.082(5) 0.014(4) 0.042(3) 0.019(3)
C11 0.054(3) 0.055(4) 0.077(4) 0.012(3) 0.045(3) 0.018(3)
C12 0.060(4) 0.056(4) 0.059(4) -0.009(3) 0.034(3) -0.002(3)
C13 0.041(3) 0.038(3) 0.042(3) 0.002(3) 0.020(3) 0.006(2)
C14 0.046(3) 0.054(4) 0.047(4) -0.003(3) 0.020(3) -0.003(3)
C15 0.037(3) 0.040(3) 0.050(4) 0.014(3) 0.023(3) 0.007(2)
C16 0.046(3) 0.055(4) 0.061(4) 0.002(3) 0.028(3) -0.001(3)
N1 0.061(3) 0.047(3) 0.063(3) 0.021(2) 0.043(3) 0.019(2)
N2 0.048(3) 0.048(3) 0.052(3) 0.009(2) 0.030(2) 0.009(2)
N3 0.068(3) 0.058(4) 0.092(4) 0.020(3) 0.045(3) 0.024(3)
O1 0.080(3) 0.056(3) 0.131(4) 0.037(3) 0.077(3) 0.023(2)
O2 0.048(2) 0.040(2) 0.047(2) 0.0053(18) 0.0297(18) -0.0001(16)
O3 0.0418(19) 0.048(2) 0.049(2) 0.0038(19) 0.0279(18) 0.0003(17)
F1 0.167(4) 0.095(3) 0.100(3) 0.039(3) 0.107(3) 0.054(3)
F2 0.147(4) 0.187(6) 0.118(4) -0.102(4) 0.095(4) -0.081(4)
F3 0.134(4) 0.151(5) 0.105(4) 0.015(3) 0.073(3) 0.092(3)
F4 0.061(2) 0.131(4) 0.085(3) -0.029(3) 0.032(2) -0.044(2)
F5 0.066(2) 0.068(3) 0.123(4) 0.042(2) 0.052(2) 0.0063(19)
F6 0.052(2) 0.077(3) 0.119(3) 0.002(2) 0.052(2) 0.0081(17)
S1 0.0823(11) 0.0690(12) 0.0873(13) 0.0319(10) 0.0610(10) 0.0243(9)
S2 0.0682(10) 0.0626(11) 0.0741(12) 0.0109(9) 0.0434(9) 0.0217(8)
S3 0.0748(10) 0.0509(10) 0.0814(12) 0.0220(9) 0.0538(9) 0.0203(8)
S4 0.0735(10) 0.0573(10) 0.0790(12) 0.0283(9) 0.0567(9) 0.0236(8)
Cu1 0.0389(5) 0.0488(6) 0.0453(6) 0.0002(5) 0.0270(4) -0.0016(4)

loop_
_atom_type_symbol
_atom_type_description
_atom_type_scat_dispersion_real
_atom_type_scat_dispersion_imag
_atom_type_scat_source
C C 0.0033 0.0016 'International Tables Vol C Tables 4.2.6.8 and 6.1.1.4'
H H 0.0000 0.0000 'International Tables Vol C Tables 4.2.6.8 and 6.1.1.4'
N N 0.0061 0.0033 'International Tables Vol C Tables 4.2.6.8 and 6.1.1.4'
O O 0.0106 0.0060 'International Tables Vol C Tables 4.2.6.8 and 6.1.1.4'
F F 0.0171 0.0103 'International Tables Vol C Tables 4.2.6.8 and 6.1.1.4'
S S 0.1246 0.1234 'International Tables Vol C Tables 4.2.6.8 and 6.1.1.4'
Cu Cu 0.3201 1.2651 'International Tables Vol C Tables 4.2.6.8 and 6.1.1.4'

loop_
_geom_angle_atom_site_label_1
_geom_angle_atom_site_label_2
_geom_angle_atom_site_label_3
_geom_angle
_geom_angle_site_symmetry_1
_geom_angle_site_symmetry_3
_geom_angle_publ_flag
C2 C1 S1 117.8(5) . . ?
C1 C2 S2 117.9(5) . . ?
C4 C3 S1 123.4(4) . . ?
C4 C3 S2 122.6(4) . . ?
S1 C3 S2 114.0(3) . . ?
C3 C4 S3 122.6(4) . . ?
C3 C4 S4 122.1(4) . . ?
S3 C4 S4 115.2(3) . . ?
C6 C5 S3 119.3(4) . . ?
C5 C6 C7 130.0(5) . . ?
C5 C6 S4 117.0(4) . . ?
C7 C6 S4 113.1(4) . . ?
O1 C7 N1 125.1(5) . . ?
O1 C7 C6 120.6(5) . . ?
N1 C7 C6 114.3(5) . . ?
N2 C8 N1 114.2(5) . . ?
N2 C8 C9 121.5(5) . . ?
N1 C8 C9 124.4(5) . . ?
N3 C9 C8 121.5(5) . . ?
N3 C10 C11 121.9(5) . . ?
N2 C11 C10 122.2(5) . . ?
F2 C12 F3 107.0(6) . . ?
F2 C12 F1 109.3(6) . . ?
F3 C12 F1 104.1(5) . . ?
F2 C12 C13 114.7(5) . . ?
F3 C12 C13 110.6(5) . . ?
F1 C12 C13 110.6(5) . . ?
O2 C13 C14 127.7(5) . . ?
O2 C13 C12 113.0(4) . . ?
C14 C13 C12 119.3(5) . . ?
C13 C14 C15 122.7(5) . . ?
O3 C15 C14 128.6(4) . . ?
O3 C15 C16 113.2(4) . . ?
C14 C15 C16 118.2(5) . . ?
F4 C16 F5 108.2(5) . . ?
F4 C16 F6 106.8(5) . . ?
F5 C16 F6 106.1(5) . . ?
F4 C16 C15 113.9(5) . . ?
F5 C16 C15 110.2(5) . . ?
F6 C16 C15 111.2(5) . . ?
C7 N1 C8 127.3(5) . . ?
C8 N2 C11 116.4(5) . . ?
C8 N2 Cu1 128.9(3) . . ?
C11 N2 Cu1 114.5(4) . . ?
C9 N3 C10 116.6(5) . . ?
C13 O2 Cu1 123.6(3) . . ?
C15 O3 Cu1 123.3(3) . . ?
C1 S1 C3 94.9(3) . . ?
C2 S2 C3 94.8(3) . . ?
C5 S3 C4 94.4(3) . . ?
C6 S4 C4 93.9(3) . . ?
O2 Cu1 O2 180.000(1) 2_556 . ?
O2 Cu1 O3 93.17(14) 2_556 2_556 ?
O2 Cu1 O3 86.83(14) . 2_556 ?
O2 Cu1 O3 86.83(14) 2_556 . ?
O2 Cu1 O3 93.17(14) . . ?
O3 Cu1 O3 180.0 2_556 . ?
O2 Cu1 N2 91.76(14) 2_556 . ?
O2 Cu1 N2 88.24(14) . . ?
O3 Cu1 N2 91.89(14) 2_556 . ?
O3 Cu1 N2 88.11(14) . . ?
O2 Cu1 N2 88.24(14) 2_556 2_556 ?
O2 Cu1 N2 91.76(14) . 2_556 ?
O3 Cu1 N2 88.11(14) 2_556 2_556 ?
O3 Cu1 N2 91.89(14) . 2_556 ?
N2 Cu1 N2 180.000(1) . 2_556 ?

loop_
_geom_bond_atom_site_label_1
_geom_bond_atom_site_label_2
_geom_bond_distance
_geom_bond_site_symmetry_2
_geom_bond_publ_flag
C1 C2 1.328(9) . ?
C1 S1 1.726(6) . ?
C2 S2 1.722(7) . ?
C3 C4 1.351(7) . ?
C3 S1 1.749(6) . ?
C3 S2 1.755(6) . ?
C4 S3 1.745(6) . ?
C4 S4 1.761(6) . ?
C5 C6 1.324(8) . ?
C5 S3 1.717(5) . ?
C6 C7 1.496(7) . ?
C6 S4 1.752(5) . ?
C7 O1 1.196(6) . ?
C7 N1 1.368(6) . ?
C8 N2 1.325(6) . ?
C8 N1 1.395(6) . ?
C8 C9 1.396(8) . ?
C9 N3 1.332(7) . ?
C10 N3 1.338(8) . ?
C10 C11 1.360(8) . ?
C11 N2 1.346(6) . ?
C12 F2 1.256(7) . ?
C12 F3 1.306(7) . ?
C12 F1 1.317(7) . ?
C12 C13 1.532(7) . ?
C13 O2 1.266(6) . ?
C13 C14 1.375(6) . ?
C14 C15 1.376(7) . ?
C15 O3 1.255(6) . ?
C15 C16 1.536(7) . ?
C16 F4 1.297(6) . ?
C16 F5 1.327(7) . ?
C16 F6 1.327(7) . ?
N2 Cu1 2.479(4) . ?
O2 Cu1 1.945(3) . ?
O3 Cu1 1.950(3) . ?
Cu1 O2 1.945(3) 2_556 ?
Cu1 O3 1.950(3) 2_556 ?
Cu1 N2 2.479(4) 2_556 ?
